data_4321651
loop_
_publ_author_name
'A. Chandrasekaran'
'Roberta O. Day'
'Robert R. Holmes'

_publ_section_title
;
 Synthesis and Structure of Cyclic Phosphate, Phosphoramidate,
 Phosphonates, and Phosphonium Salts. Phosphatrane Formation1
;
_journal_name_full 'Inorganic Chemistry'
_journal_page_first 5683
_journal_page_last 5689
_journal_paper_doi 10.1021/ic000467a
_journal_volume 39
_journal_year 2000
_chemical_formula_sum 'C28 H34 N O4 P'
_chemical_formula_weight 479.53
_chemical_name_systematic
; 
 ? 
;
_space_group_IT_number 14
_symmetry_cell_setting monoclinic
_symmetry_space_group_name_Hall '-P 2ybc'
_symmetry_space_group_name_H-M 'P 1 21/c 1'
_atom_sites_solution_hydrogens geom
_atom_sites_solution_primary direct
_atom_sites_solution_secondary difmap
_audit_creation_method SHELXL
_cell_angle_alpha 90.00
_cell_angle_beta 109.46(2)
_cell_angle_gamma 90.00
_cell_formula_units_Z 4
_cell_length_a 9.935(2)
_cell_length_b 26.418(7)
_cell_length_c 10.365(3)
_cell_measurement_reflns_used 25
_cell_measurement_temperature 293(2)
_cell_volume 2565.0(12)
_computing_structure_refinement 'SHELXL-93 (Sheldrick, 1993)'
_computing_structure_solution 'SHELXS-86 (Sheldrick, 1990)'
_diffrn_ambient_temperature 293(2)
_diffrn_measurement_device CAD4
_diffrn_radiation_monochromator graphite
_diffrn_radiation_source 'fine-focus sealed tube'
_diffrn_radiation_type MoK\a
_diffrn_radiation_wavelength 0.71073
_diffrn_reflns_av_R_equivalents 0.0000
_diffrn_reflns_av_sigmaI/netI 0.0359
_diffrn_reflns_limit_h_max 10
_diffrn_reflns_limit_h_min 0
_diffrn_reflns_limit_k_max 27
_diffrn_reflns_limit_k_min 0
_diffrn_reflns_limit_l_max 10
_diffrn_reflns_limit_l_min -10
_diffrn_reflns_number 3146
_diffrn_reflns_theta_max 21.99
_diffrn_reflns_theta_min 2.17
_exptl_absorpt_coefficient_mu 0.141
_exptl_absorpt_correction_type 25
_exptl_crystal_colour colorless
_exptl_crystal_density_diffrn 1.242
_exptl_crystal_F_000 1024
_exptl_crystal_size_max 0.70
_exptl_crystal_size_mid 0.50
_exptl_crystal_size_min 0.45
_refine_diff_density_max 0.245
_refine_diff_density_min -0.349
_refine_diff_density_rms 0.051
_refine_ls_extinction_method none
_refine_ls_goodness_of_fit_all 1.064
_refine_ls_goodness_of_fit_obs 1.090
_refine_ls_matrix_type full
_refine_ls_number_parameters 308
_refine_ls_number_reflns 2770
_refine_ls_number_restraints 0
_refine_ls_restrained_S_all 1.949
_refine_ls_restrained_S_obs 1.090
_refine_ls_R_factor_all 0.0941
_refine_ls_R_factor_obs 0.0510
_refine_ls_shift/esd_max 0.000
_refine_ls_shift/esd_mean 0.000
_refine_ls_structure_factor_coef Fsqd
_refine_ls_weighting_details 'w=1/[\s^2^(Fo^2^)+(0.0923P)^2^+1.7772P] where P=(Fo^2^+2Fc^2^)/3'
_refine_ls_weighting_scheme calc
_refine_ls_wR_factor_all 0.2988
_refine_ls_wR_factor_obs 0.1398
_reflns_number_observed 2198
_reflns_number_total 3146
_reflns_observed_criterion >2sigma(I)
_cod_data_source_file ic000467a_5.cif
_cod_data_source_block acp35
_cod_depositor_comments
;
The following automatic conversions were performed:

'_refine_ls_weighting_scheme' value 'calc
w=1/[\s^2^(Fo^2^)+(0.0923P)^2^+1.7772P] where P=(Fo^2^+2Fc^2^)/3' was
changed to 'calc'. New tag '_refine_ls_weighting_details' was
created. The value of the new tag was set to
'w=1/[\s^2^(Fo^2^)+(0.0923P)^2^+1.7772P] where P=(Fo^2^+2Fc^2^)/3'.

Automatic conversion script
Id: cif_fix_values 3143 2015-03-26 13:38:13Z robertas 
;
_cod_original_cell_volume 2565.0(11)
_cod_database_code 4321651

loop_
_symmetry_equiv_pos_as_xyz
'x, y, z'
'-x, y+1/2, -z+1/2'
'-x, -y, -z'
'x, -y-1/2, z-1/2'

loop_
_atom_site_aniso_label
_atom_site_aniso_U_11
_atom_site_aniso_U_22
_atom_site_aniso_U_33
_atom_site_aniso_U_23
_atom_site_aniso_U_13
_atom_site_aniso_U_12
P 0.0557(7) 0.0519(7) 0.0545(7) 0.0032(5) 0.0145(5) 0.0078(5)
O1 0.062(2) 0.051(2) 0.050(2) 0.0054(12) 0.0135(13) 0.0036(13)
O2 0.061(2) 0.054(2) 0.053(2) 0.0028(13) 0.0204(14) -0.0033(13)
O3 0.063(2) 0.049(2) 0.069(2) 0.0007(14) 0.0123(15) -0.0034(15)
O4 0.063(2) 0.082(2) 0.062(2) 0.003(2) 0.0266(15) 0.003(2)
N 0.043(2) 0.049(2) 0.044(2) 0.0001(14) 0.0130(14) 0.0010(14)
C1 0.055(3) 0.050(2) 0.040(2) 0.002(2) 0.011(2) 0.000(2)
C2 0.051(3) 0.063(3) 0.052(2) -0.001(2) 0.012(2) -0.002(2)
C3 0.051(2) 0.071(3) 0.052(2) -0.004(2) 0.017(2) -0.009(2)
C4 0.064(3) 0.052(2) 0.040(2) -0.007(2) 0.019(2) -0.009(2)
C5 0.054(3) 0.055(3) 0.042(2) -0.003(2) 0.015(2) 0.001(2)
C6 0.048(2) 0.049(2) 0.038(2) -0.001(2) 0.015(2) 0.000(2)
C7 0.052(2) 0.051(2) 0.047(2) 0.002(2) 0.019(2) 0.000(2)
C8 0.048(2) 0.045(2) 0.049(2) 0.002(2) 0.014(2) 0.001(2)
C9 0.048(2) 0.051(2) 0.049(2) -0.005(2) 0.019(2) -0.002(2)
C10 0.055(3) 0.060(3) 0.053(2) -0.006(2) 0.019(2) -0.002(2)
C11 0.054(3) 0.068(3) 0.061(3) -0.015(2) 0.021(2) -0.006(2)
C12 0.063(3) 0.058(3) 0.083(3) -0.020(3) 0.034(3) -0.014(2)
C13 0.057(3) 0.053(3) 0.071(3) -0.006(2) 0.027(2) -0.006(2)
C14 0.049(2) 0.054(3) 0.051(2) -0.007(2) 0.019(2) -0.003(2)
C15 0.046(2) 0.052(2) 0.057(2) 0.002(2) 0.017(2) -0.002(2)
C16 0.043(2) 0.044(2) 0.055(2) -0.001(2) 0.016(2) 0.000(2)
C17 0.051(2) 0.056(3) 0.057(2) -0.001(2) 0.018(2) 0.001(2)
C18 0.055(3) 0.063(3) 0.054(3) -0.006(2) 0.014(2) 0.006(2)
C19 0.067(3) 0.065(3) 0.047(2) 0.000(2) 0.016(2) 0.013(2)
C20 0.069(3) 0.048(2) 0.052(2) 0.001(2) 0.023(2) 0.009(2)
C21 0.048(2) 0.049(2) 0.055(2) -0.006(2) 0.015(2) 0.002(2)
C22 0.093(4) 0.041(3) 0.106(4) 0.002(3) 0.033(3) -0.005(2)
C23 0.069(3) 0.100(4) 0.070(3) -0.019(3) 0.015(3) -0.020(3)
C24 0.085(3) 0.060(3) 0.064(3) -0.010(2) 0.030(2) -0.013(2)
C25 0.055(3) 0.083(4) 0.117(4) 0.007(3) 0.020(3) 0.008(3)
C26 0.065(3) 0.087(3) 0.062(3) -0.011(2) 0.002(2) -0.005(3)
C27 0.097(4) 0.066(3) 0.067(3) 0.009(2) 0.029(3) 0.009(3)
C28 0.086(3) 0.063(3) 0.075(3) 0.005(2) 0.015(3) 0.014(3)

loop_
_atom_site_label
_atom_site_type_symbol
_atom_site_fract_x
_atom_site_fract_y
_atom_site_fract_z
_atom_site_U_iso_or_equiv
_atom_site_thermal_displace_type
_atom_site_occupancy
_atom_site_calc_flag
_atom_site_refinement_flags
_atom_site_disorder_group
P P 0.43964(11) 0.29367(4) 0.56063(11) 0.0550(4) Uani 1 d . .
O1 O 0.4681(3) 0.33393(10) 0.6792(3) 0.0556(7) Uani 1 d . .
O2 O 0.2723(3) 0.28443(10) 0.5233(3) 0.0560(7) Uani 1 d . .
O3 O 0.0488(3) 0.49334(10) 0.3312(3) 0.0629(8) Uani 1 d . .
H3 H 0.0963(27) 0.4742(7) 0.3916(34) 0.094 Uiso 1 calc R .
O4 O 0.4826(3) 0.30827(12) 0.4450(3) 0.0674(8) Uani 1 d . .
N N 0.1227(3) 0.40416(11) 0.4590(3) 0.0461(8) Uani 1 d . .
C1 C 0.4780(4) 0.38643(15) 0.6636(4) 0.0498(10) Uani 1 d . .
C2 C 0.6132(4) 0.4074(2) 0.6881(4) 0.0566(11) Uani 1 d . .
C3 C 0.6243(4) 0.4587(2) 0.6884(4) 0.0579(11) Uani 1 d . .
H3A H 0.7139(4) 0.4730(2) 0.7042(4) 0.070 Uiso 1 calc R .
C4 C 0.5083(4) 0.49052(15) 0.6664(4) 0.0518(10) Uani 1 d . .
C5 C 0.3751(4) 0.4684(2) 0.6402(3) 0.0505(10) Uani 1 d . .
H5 H 0.2957(4) 0.4893(2) 0.6246(3) 0.061 Uiso 1 calc R .
C6 C 0.3563(4) 0.41659(14) 0.6366(3) 0.0447(9) Uani 1 d . .
C7 C 0.2079(4) 0.39542(15) 0.6039(4) 0.0491(10) Uani 1 d . .
H7A H 0.2135(4) 0.35937(15) 0.6227(4) 0.059 Uiso 1 calc R .
H7B H 0.1612(4) 0.41139(15) 0.6620(4) 0.059 Uiso 1 calc R .
C8 C 0.1696(4) 0.37581(14) 0.3589(4) 0.0479(10) Uani 1 d . .
H8A H 0.2729(4) 0.37369(14) 0.3952(4) 0.057 Uiso 1 calc R .
H8B H 0.1457(4) 0.39611(14) 0.2763(4) 0.057 Uiso 1 calc R .
C9 C 0.1137(4) 0.32293(15) 0.3169(4) 0.0486(10) Uani 1 d . .
C10 C 0.0066(4) 0.3159(2) 0.1916(4) 0.0557(11) Uani 1 d . .
H10 H -0.0324(4) 0.3442(2) 0.1389(4) 0.067 Uiso 1 calc R .
C11 C -0.0448(4) 0.2681(2) 0.1417(4) 0.0609(11) Uani 1 d . .
C12 C 0.0170(5) 0.2268(2) 0.2214(5) 0.0657(12) Uani 1 d . .
H12 H -0.0149(5) 0.1946(2) 0.1892(5) 0.079 Uiso 1 calc R .
C13 C 0.1245(4) 0.2312(2) 0.3471(4) 0.0590(11) Uani 1 d . .
C14 C 0.1703(4) 0.27986(15) 0.3921(4) 0.0509(10) Uani 1 d . .
C15 C -0.0327(4) 0.40121(15) 0.4336(4) 0.0514(10) Uani 1 d . .
H15A H -0.0547(4) 0.41855(15) 0.5066(4) 0.062 Uiso 1 calc R .
H15B H -0.0602(4) 0.36602(15) 0.4344(4) 0.062 Uiso 1 calc R .
C16 C -0.1177(4) 0.42473(14) 0.2979(4) 0.0476(9) Uani 1 d . .
C17 C -0.2450(4) 0.4027(2) 0.2167(4) 0.0548(10) Uani 1 d . .
H17 H -0.2737(4) 0.3722(2) 0.2441(4) 0.066 Uiso 1 calc R .
C18 C -0.3299(4) 0.4250(2) 0.0963(4) 0.0585(11) Uani 1 d . .
C19 C -0.2838(5) 0.4690(2) 0.0564(4) 0.0606(11) Uani 1 d . .
H19 H -0.3399(5) 0.4840(2) -0.0249(4) 0.073 Uiso 1 calc R .
C20 C -0.1570(5) 0.49246(15) 0.1317(4) 0.0558(10) Uani 1 d . .
C21 C -0.0749(4) 0.46939(15) 0.2546(4) 0.0513(10) Uani 1 d . .
C22 C 0.1891(5) 0.1852(2) 0.4309(5) 0.0803(14) Uani 1 d . .
H22A H 0.1442(5) 0.1553(2) 0.3833(5) 0.120 Uiso 1 calc R .
H22B H 0.1746(5) 0.1870(2) 0.5178(5) 0.120 Uiso 1 calc R .
H22C H 0.2895(5) 0.1841(2) 0.4448(5) 0.120 Uiso 1 calc R .
C23 C -0.1610(5) 0.2618(2) 0.0047(5) 0.0822(15) Uani 1 d . .
H23A H -0.1905(5) 0.2945(2) -0.0351(5) 0.123 Uiso 1 calc R .
H23B H -0.2410(5) 0.2447(2) 0.0172(5) 0.123 Uiso 1 calc R .
H23C H -0.1252(5) 0.2423(2) -0.0549(5) 0.123 Uiso 1 calc R .
C24 C 0.5275(5) 0.5470(2) 0.6728(5) 0.0686(12) Uani 1 d . .
H24A H 0.4364(5) 0.5631(2) 0.6552(5) 0.103 Uiso 1 calc R .
H24B H 0.5683(5) 0.5576(2) 0.6053(5) 0.103 Uiso 1 calc R .
H24C H 0.5899(5) 0.5565(2) 0.7622(5) 0.103 Uiso 1 calc R .
C25 C 0.7425(5) 0.3734(2) 0.7130(6) 0.087(2) Uani 1 d . .
H25A H 0.7134(5) 0.3386(2) 0.7086(6) 0.130 Uiso 1 calc R .
H25B H 0.8102(5) 0.3804(2) 0.8018(6) 0.130 Uiso 1 calc R .
H25C H 0.7856(5) 0.3797(2) 0.6443(6) 0.130 Uiso 1 calc R .
C26 C -0.4692(5) 0.4005(2) 0.0113(5) 0.0763(13) Uani 1 d . .
H26A H -0.4838(5) 0.3701(2) 0.0556(5) 0.114 Uiso 1 calc R .
H26B H -0.4654(5) 0.3923(2) -0.0777(5) 0.114 Uiso 1 calc R .
H26C H -0.5466(5) 0.4235(2) 0.0021(5) 0.114 Uiso 1 calc R .
C27 C -0.1065(6) 0.5401(2) 0.0841(5) 0.0761(13) Uani 1 d . .
H27A H -0.0172(6) 0.5503(2) 0.1500(5) 0.114 Uiso 1 calc R .
H27B H -0.1760(6) 0.5664(2) 0.0743(5) 0.114 Uiso 1 calc R .
H27C H -0.0938(6) 0.5342(2) -0.0025(5) 0.114 Uiso 1 calc R .
C28 C 0.5240(5) 0.2404(2) 0.6550(5) 0.0777(14) Uani 1 d . .
H28A H 0.4872(5) 0.2345(2) 0.7284(5) 0.117 Uiso 1 calc R .
H28B H 0.6250(5) 0.2462(2) 0.6920(5) 0.117 Uiso 1 calc R .
H28C H 0.5058(5) 0.2113(2) 0.5961(5) 0.117 Uiso 1 calc R .

loop_
_atom_type_symbol
_atom_type_description
_atom_type_scat_dispersion_real
_atom_type_scat_dispersion_imag
_atom_type_scat_source
C C 0.0033 0.0016 'International Tables Vol C Tables 4.2.6.8 and 6.1.1.4'
H H 0.0000 0.0000 'International Tables Vol C Tables 4.2.6.8 and 6.1.1.4'
N N 0.0061 0.0033 'International Tables Vol C Tables 4.2.6.8 and 6.1.1.4'
O O 0.0106 0.0060 'International Tables Vol C Tables 4.2.6.8 and 6.1.1.4'
P P 0.1023 0.0942 'International Tables Vol C Tables 4.2.6.8 and 6.1.1.4'

loop_
_geom_angle_atom_site_label_1
_geom_angle_atom_site_label_2
_geom_angle_atom_site_label_3
_geom_angle
_geom_angle_site_symmetry_1
_geom_angle_site_symmetry_3
_geom_angle_publ_flag
O4 P O1 116.0(2) . . ?
O4 P O2 114.2(2) . . ?
O1 P O2 101.17(15) . . ?
O4 P C28 117.1(2) . . ?
O1 P C28 100.2(2) . . ?
O2 P C28 106.1(2) . . ?
C1 O1 P 125.3(2) . . ?
C14 O2 P 127.3(2) . . ?
C7 N C8 115.3(3) . . ?
C7 N C15 112.6(3) . . ?
C8 N C15 113.8(3) . . ?
C6 C1 C2 121.8(4) . . ?
C6 C1 O1 119.8(3) . . ?
C2 C1 O1 118.1(3) . . ?
C3 C2 C1 117.9(4) . . ?
C3 C2 C25 121.7(4) . . ?
C1 C2 C25 120.4(4) . . ?
C2 C3 C4 122.9(4) . . ?
C3 C4 C5 117.7(4) . . ?
C3 C4 C24 120.7(4) . . ?
C5 C4 C24 121.6(4) . . ?
C6 C5 C4 122.2(4) . . ?
C5 C6 C1 117.4(4) . . ?
C5 C6 C7 119.2(3) . . ?
C1 C6 C7 123.4(3) . . ?
N C7 C6 110.9(3) . . ?
N C8 C9 119.9(3) . . ?
C14 C9 C10 117.2(4) . . ?
C14 C9 C8 123.6(3) . . ?
C10 C9 C8 119.0(4) . . ?
C11 C10 C9 122.6(4) . . ?
C12 C11 C10 117.3(4) . . ?
C12 C11 C23 121.5(4) . . ?
C10 C11 C23 121.2(4) . . ?
C11 C12 C13 122.9(4) . . ?
C14 C13 C12 117.2(4) . . ?
C14 C13 C22 121.5(4) . . ?
C12 C13 C22 121.3(4) . . ?
C13 C14 C9 122.9(4) . . ?
C13 C14 O2 117.0(4) . . ?
C9 C14 O2 120.0(3) . . ?
N C15 C16 111.8(3) . . ?
C21 C16 C17 118.6(4) . . ?
C21 C16 C15 121.1(3) . . ?
C17 C16 C15 120.3(3) . . ?
C18 C17 C16 121.7(4) . . ?
C19 C18 C17 118.1(4) . . ?
C19 C18 C26 121.5(4) . . ?
C17 C18 C26 120.4(4) . . ?
C18 C19 C20 123.0(4) . . ?
C19 C20 C21 117.4(4) . . ?
C19 C20 C27 122.1(4) . . ?
C21 C20 C27 120.5(4) . . ?
O3 C21 C16 121.3(3) . . ?
O3 C21 C20 117.5(4) . . ?
C16 C21 C20 121.2(4) . . ?

loop_
_geom_bond_atom_site_label_1
_geom_bond_atom_site_label_2
_geom_bond_distance
_geom_bond_site_symmetry_2
_geom_bond_publ_flag
P O4 1.452(3) . ?
P O1 1.578(3) . ?
P O2 1.595(3) . ?
P C28 1.760(4) . ?
O1 C1 1.404(5) . ?
O2 C14 1.405(5) . ?
O3 C21 1.375(5) . ?
N C7 1.476(4) . ?
N C8 1.476(5) . ?
N C15 1.478(5) . ?
C1 C6 1.396(5) . ?
C1 C2 1.396(5) . ?
C2 C3 1.360(6) . ?
C2 C25 1.516(6) . ?
C3 C4 1.383(6) . ?
C4 C5 1.388(5) . ?
C4 C24 1.504(6) . ?
C5 C6 1.381(5) . ?
C6 C7 1.506(5) . ?
C8 C9 1.513(5) . ?
C9 C14 1.388(5) . ?
C9 C10 1.390(5) . ?
C10 C11 1.395(6) . ?
C11 C12 1.384(6) . ?
C11 C23 1.511(6) . ?
C12 C13 1.388(6) . ?
C13 C14 1.391(5) . ?
C13 C22 1.507(6) . ?
C15 C16 1.512(5) . ?
C16 C21 1.379(5) . ?
C16 C17 1.392(5) . ?
C17 C18 1.384(5) . ?
C18 C19 1.364(6) . ?
C18 C26 1.516(6) . ?
C19 C20 1.388(6) . ?
C20 C21 1.403(5) . ?
C20 C27 1.498(6) . ?

loop_
_cod_related_entry_id
_cod_related_entry_database
_cod_related_entry_code
1 ChemSpider 30661123
